data_7231631
loop_
_publ_author_name
'Clavier, D.'
'Hermet, P.'
'Van der Lee, A.'
'Haines, J.'
'Cambon, O.'

_publ_section_title
;
 Prediction of piezoelectric properties by first principles calculations
 and hydrothermal crystal growth of Si1&#x2212;xSnxO2 \a-quartz phase
;
_journal_issue 46
_journal_name_full CrystEngComm
_journal_page_first 7479
_journal_paper_doi 10.1039/C8CE01548A
_journal_volume 20
_journal_year 2018
_chemical_formula_moiety 'O11 Si4 Sn, 2(H2 O), 2(Na)'
_chemical_formula_sum 'H4 Na2 O13 Si4 Sn'
_chemical_formula_weight 489.08
_space_group_IT_number 60
_space_group_name_Hall '-P 2n 2ab'
_space_group_name_H-M_alt 'P b c n'
_symmetry_cell_setting orthorhombic
_symmetry_space_group_name_Hall '-P 2n 2ab'
_symmetry_space_group_name_H-M 'P b c n'
_atom_sites_solution_hydrogens difmap
_atom_sites_solution_primary iterative
_audit_update_record
;
2017-12-19 deposited with the CCDC.
2018-10-11 downloaded from the CCDC.
;
_cell_angle_alpha 90
_cell_angle_beta 90
_cell_angle_gamma 90
_cell_formula_units_Z 4
_cell_length_a 8.7892(3)
_cell_length_b 7.4533(2)
_cell_length_c 16.4801(4)
_cell_measurement_reflns_used 10810
_cell_measurement_temperature 175
_cell_measurement_theta_max 29.2000
_cell_measurement_theta_min 2.4830
_cell_volume 1079.59(5)
_computing_cell_refinement
;
CrysAlisPro, Agilent Technologies,
Version 1.171.37.35 (release 13-08-2014 CrysAlis171 .NET)
(compiled Aug 13 2014,18:06:01)
;
_computing_data_collection
;
CrysAlisPro, Agilent Technologies,
Version 1.171.37.35 (release 13-08-2014 CrysAlis171 .NET)
(compiled Aug 13 2014,18:06:01)
;
_computing_data_reduction
;
CrysAlisPro, Agilent Technologies,
Version 1.171.37.35 (release 13-08-2014 CrysAlis171 .NET)
(compiled Aug 13 2014,18:06:01)
;
_computing_molecular_graphics 'CAMERON (Watkin et al., 1996)'
_computing_publication_material 'CRYSTALS (Betteridge et al., 2003)'
_computing_structure_refinement 'CRYSTALS (Betteridge et al., 2003)'
_computing_structure_solution 'Superflip (Palatinus & Chapuis, 2007)'
_diffrn_ambient_temperature 175
_diffrn_detector 'CCD plate'
_diffrn_detector_area_resol_mean 16.0143
_diffrn_detector_type Sapphire3
_diffrn_measured_fraction_theta_full 0.996
_diffrn_measured_fraction_theta_max 0.965
_diffrn_measurement_details
;
#__ type_ start__ end____ width___ exp.time_
  1 omega   -2.00   85.00   1.0000   17.5900
omega____ theta____ kappa____ phi______ frames
    -       16.4681   57.0000   60.0000 87

#__ type_ start__ end____ width___ exp.time_
  2 omega  -52.00   35.00   1.0000   17.5900
omega____ theta____ kappa____ phi______ frames
    -       16.4681  -57.0000    0.0000 87

#__ type_ start__ end____ width___ exp.time_
  3 omega  -24.00   57.00   1.0000   17.5900
omega____ theta____ kappa____ phi______ frames
    -       16.4681 -100.0000   90.0000 81

#__ type_ start__ end____ width___ exp.time_
  4 omega   -2.00   85.00   1.0000   17.5900
omega____ theta____ kappa____ phi______ frames
    -       16.4681   57.0000  -90.0000 87

#__ type_ start__ end____ width___ exp.time_
  5 omega  -52.00   35.00   1.0000   17.5900
omega____ theta____ kappa____ phi______ frames
    -       16.4681  -57.0000  -90.0000 87

#__ type_ start__ end____ width___ exp.time_
  6 omega  -55.00   88.00   1.0000   17.5900
omega____ theta____ kappa____ phi______ frames
    -       16.4681    0.0000   90.0000 143

#__ type_ start__ end____ width___ exp.time_
  7 omega  -24.00   24.00   1.0000   17.5900
omega____ theta____ kappa____ phi______ frames
    -      -17.2493 -100.0000  -60.0000 48

#__ type_ start__ end____ width___ exp.time_
  8 omega  -86.00   11.00   1.0000   17.5900
omega____ theta____ kappa____ phi______ frames
    -      -17.2493  -77.0000  150.0000 97

#__ type_ start__ end____ width___ exp.time_
  9 omega  -85.00  -31.00   1.0000   17.5900
omega____ theta____ kappa____ phi______ frames
    -      -17.2493  145.0000  132.0526 54

#__ type_ start__ end____ width___ exp.time_
 10 omega  -92.00  -39.00   1.0000   17.5900
omega____ theta____ kappa____ phi______ frames
    -      -17.2493  157.0000 -100.8628 53

#__ type_ start__ end____ width___ exp.time_
 11 omega  -80.00  -26.00   1.0000   17.5900
omega____ theta____ kappa____ phi______ frames
    -      -17.2493  137.0000   61.4495 54

#__ type_ start__ end____ width___ exp.time_
 12 omega  -73.00  -19.00   1.0000   17.5900
omega____ theta____ kappa____ phi______ frames
    -      -17.2493  126.0000  -13.7907 54

#__ type_ start__ end____ width___ exp.time_
 13 omega  -61.00   -3.00   1.0000   17.5900
omega____ theta____ kappa____ phi______ frames
    -      -17.2493  106.0000 -129.0000 58

#__ type_ start__ end____ width___ exp.time_
 14 omega  -24.00   24.00   1.0000   17.5900
omega____ theta____ kappa____ phi______ frames
    -      -17.2493 -100.0000   30.0000 48

;
_diffrn_measurement_device Area
_diffrn_measurement_device_type 'Xcalibur, Sapphire3, Gemini'
_diffrn_measurement_method '\w scans'
_diffrn_orient_matrix_UB_11 -0.0012254000
_diffrn_orient_matrix_UB_12 -0.0243738000
_diffrn_orient_matrix_UB_13 0.0415987000
_diffrn_orient_matrix_UB_21 0.0807142000
_diffrn_orient_matrix_UB_22 0.0011240000
_diffrn_orient_matrix_UB_23 0.0008056000
_diffrn_orient_matrix_UB_31 -0.0012944000
_diffrn_orient_matrix_UB_32 0.0919504000
_diffrn_orient_matrix_UB_33 0.0110071000
_diffrn_radiation_monochromator graphite
_diffrn_radiation_type 'Mo K\a'
_diffrn_radiation_wavelength 0.71073
_diffrn_reflns_av_R_equivalents 0.055
_diffrn_reflns_av_unetI/netI 0.0563
_diffrn_reflns_limit_h_max 11
_diffrn_reflns_limit_h_min -11
_diffrn_reflns_limit_k_max 9
_diffrn_reflns_limit_k_min -10
_diffrn_reflns_limit_l_max 22
_diffrn_reflns_limit_l_min -22
_diffrn_reflns_number 22341
_diffrn_reflns_theta_full 26.927
_diffrn_reflns_theta_max 29.269
_diffrn_reflns_theta_min 2.472
_exptl_absorpt_coefficient_mu 2.967
_exptl_absorpt_correction_T_max 1.00000
_exptl_absorpt_correction_T_min 0.78349
_exptl_absorpt_correction_type multi-scan
_exptl_absorpt_process_details
;
CrysAlisPro, Agilent Technologies,
Version 1.171.37.35 (release 13-08-2014 CrysAlis171 .NET)
(compiled Aug 13 2014,18:06:01)
Empirical absorption correction using spherical harmonics,
 implemented in SCALE3 ABSPACK scaling algorithm.
;
_exptl_crystal_colour colourless
_exptl_crystal_density_diffrn 3.009
_exptl_crystal_density_method 'not measured'
_exptl_crystal_description prism
_exptl_crystal_F_000 944
_exptl_crystal_size_max 0.080
_exptl_crystal_size_mid 0.050
_exptl_crystal_size_min 0.020
_refine_diff_density_max 3.75
_refine_diff_density_min -3.48
_refine_ls_extinction_method None
_refine_ls_goodness_of_fit_ref 0.8506
_refine_ls_hydrogen_treatment constr
_refine_ls_matrix_type full
_refine_ls_number_parameters 93
_refine_ls_number_reflns 1362
_refine_ls_number_restraints 0
_refine_ls_R_factor_all 0.0735
_refine_ls_R_factor_gt 0.0714
_refine_ls_shift/su_max 0.0012303
_refine_ls_shift/su_mean 0.0002260
_refine_ls_structure_factor_coef F
_refine_ls_weighting_details
;
 Method, part 1, Chebychev polynomial, (Watkin, 1994, Prince, 1982) 
 [weight] = 1.0/[A~0~*T~0~(x)+A~1~*T~1~(x) ... +A~n-1~]*T~n-1~(x)] 
 where A~i~ are the Chebychev coefficients listed below and x= Fcalc/Fmax 
 Method = Robust Weighting (Prince, 1982) 
 W = [weight] * [1-(deltaF/6*sigmaF)^2^]^2^ 
 A~i~ are: 
 22.8 -0.108 15.0 7.29 
;
_refine_ls_weighting_scheme calc
_refine_ls_wR_factor_all 0.0667
_refine_ls_wR_factor_gt 0.0653
_refine_ls_wR_factor_ref 0.0653
_reflns_limit_h_max 11
_reflns_limit_h_min 0
_reflns_limit_k_max 10
_reflns_limit_k_min 0
_reflns_limit_l_max 22
_reflns_limit_l_min 0
_reflns_number_gt 1362
_reflns_number_total 1422
_reflns_threshold_expression I>2.0\s(I)
_oxford_diffrn_Wilson_B_factor 0.00
_oxford_diffrn_Wilson_scale 0.00
_oxford_refine_ls_r_factor_ref 0.0714
_oxford_refine_ls_scale 2.534(11)
_oxford_reflns_number_all 1422
_oxford_reflns_threshold_expression_ref I>2.0\s(I)
_cod_data_source_file c8ce01548a2.cif
_cod_data_source_block 1
_cod_depositor_comments 'Adding full bibliography for 7231631.cif.'
_cod_original_cell_volume 1079.58(3)
_cod_original_sg_symbol_H-M 'P b c n '
_cod_database_code 7231631
_cell_oxdiff_length_a 8.7856(3)
_cell_oxdiff_length_b 7.4559(2)
_cell_oxdiff_length_c 16.4809(6)
_cell_oxdiff_angle_alpha 89.988(2)
_cell_oxdiff_angle_beta 89.996(3)
_cell_oxdiff_angle_gamma 90.012(2)
_cell_oxdiff_volume 1079.58(6)
_montpellier_reflns_maxres 0.73
_montpellier_reflns_completeness_maxres 96.53
_montpellier_reflns_redundancy_maxres 14.71

loop_
_symmetry_equiv_pos_as_xyz
x,y,z
-x,-y,-z
x,-y,z+1/2
-x,y,-z+1/2
-x+1/2,-y+1/2,z+1/2
x+1/2,y+1/2,-z+1/2
x+1/2,-y+1/2,-z
-x+1/2,y+1/2,z

loop_
_atom_site_label
_atom_site_type_symbol
_atom_site_fract_x
_atom_site_fract_y
_atom_site_fract_z
_atom_site_U_iso_or_equiv
_atom_site_occupancy
_atom_site_adp_type
_atom_site_refinement_flags_posn
_atom_site_refinement_flags_adp
Sn1 Sn 0.5000 0.0000 0.5000 0.0067 1.0000 Uani S .
O2 O 0.4680(4) 0.2357(5) 0.4446(2) 0.0091 1.0000 Uani . .
Si3 Si 0.34089(13) 0.37911(16) 0.41884(7) 0.0058 1.0000 Uani . .
O4 O 0.2288(4) 0.4418(5) 0.49062(19) 0.0086 1.0000 Uani . .
Na5 Na 0.3123(2) 0.6161(3) 0.60306(14) 0.0171 1.0000 Uani . .
O6 O 0.5536(4) 0.4585(4) 0.6182(2) 0.0072 1.0000 Uani . .
Si7 Si 0.55904(13) 0.25931(16) 0.65764(7) 0.0049 1.0000 Uani . .
O8 O 0.4549(4) 0.1191(4) 0.60882(19) 0.0068 1.0000 Uani . .
O9 O 0.7370(4) 0.1959(5) 0.65717(19) 0.0088 1.0000 Uani . .
O10 O 0.5000 0.2679(7) 0.7500 0.0093 1.0000 Uani S T
O11 O 0.3102(5) 0.8566(5) 0.6921(2) 0.0206 1.0000 Uani . .
H112 H 0.3999 0.8837 0.7069 0.0282 1.0000 Uiso R .
H111 H 0.2562 0.8341 0.7337 0.0282 1.0000 Uiso R .

loop_
_atom_site_aniso_label
_atom_site_aniso_U_11
_atom_site_aniso_U_22
_atom_site_aniso_U_33
_atom_site_aniso_U_23
_atom_site_aniso_U_13
_atom_site_aniso_U_12
Sn1 0.0043(3) 0.0070(3) 0.0088(3) 0.00055(14) -0.00030(12) 0.00000(12)
O2 0.0070(13) 0.0074(15) 0.0128(16) 0.0008(12) 0.0009(13) 0.0002(13)
Si3 0.0021(5) 0.0062(5) 0.0091(5) 0.0007(4) 0.0003(4) -0.0005(4)
O4 0.0045(15) 0.0123(16) 0.0091(13) -0.0006(12) -0.0002(11) 0.0003(12)
Na5 0.0050(8) 0.0225(11) 0.0239(11) -0.0077(9) 0.0010(7) -0.0025(8)
O6 0.0016(14) 0.0054(13) 0.0145(15) 0.0003(11) -0.0005(12) -0.0015(11)
Si7 0.0019(6) 0.0057(5) 0.0072(5) -0.0004(4) -0.0001(4) -0.0001(4)
O8 0.0020(13) 0.0079(14) 0.0105(14) -0.0021(11) 0.0026(11) -0.0014(12)
O9 0.0058(14) 0.0111(15) 0.0094(13) -0.0004(12) -0.0013(12) 0.0016(11)
O10 0.007(3) 0.010(2) 0.011(2) 0.0000 -0.0001(14) 0.0000
O11 0.0210(19) 0.026(2) 0.0146(17) -0.0001(15) 0.0063(14) -0.0092(16)

loop_
_atom_type_symbol
_atom_type_scat_dispersion_real
_atom_type_scat_dispersion_imag
_atom_type_scat_Cromer_Mann_a1
_atom_type_scat_Cromer_Mann_b1
_atom_type_scat_Cromer_Mann_a2
_atom_type_scat_Cromer_Mann_b2
_atom_type_scat_Cromer_Mann_a3
_atom_type_scat_Cromer_Mann_b3
_atom_type_scat_Cromer_Mann_a4
_atom_type_scat_Cromer_Mann_b4
_atom_type_scat_Cromer_Mann_c
_atom_type_scat_source
O 0.0106 0.0060 3.0485 13.2771 2.2868 5.7011 1.5463 0.3239 0.8670 32.9089 0.2508 'International Tables Vol C 4.2.6.8 and 6.1.1.4'
Na 0.0362 0.0249 4.7626 3.2850 3.1736 8.8422 1.2674 0.3136 1.1128 129.4240 0.6760 'International Tables Vol C 4.2.6.8 and 6.1.1.4'
Si 0.0817 0.0704 6.2915 2.4386 3.0353 32.3337 1.9891 0.6785 1.5410 81.6937 1.1407 'International Tables Vol C 4.2.6.8 and 6.1.1.4'
Sn -0.6537 1.4246 19.1889 5.8303 19.1005 0.5031 4.4585 26.8909 2.4663 83.9572 4.7821 'International Tables Vol C 4.2.6.8 and 6.1.1.4'
H 0.0000 0.0000 0.4930 10.5109 0.3229 26.1257 0.1402 3.1424 0.0408 57.7998 0.0030 'International Tables Vol C 4.2.6.8 and 6.1.1.4'

loop_
_montpellier_diffrn_reflns_class_number
_montpellier_diffrn_reflns_class_d_res_high
_montpellier_diffrn_reflns_class_d_res_low
_montpellier_diffrn_reflns_class_redundancy
_montpellier_diffrn_reflns_class_av_i/ui
_diffrn_reflns_class_av_R_eq
_montpellier_diffrn_reflns_class_completeness_shell
_montpellier_diffrn_reflns_class_cumul_completeness
0 100.0 1.70 23.9 112.42 0.045 99.4 99.40
1 1.69 1.31 21.7 67.89 0.049 100.0 99.70
2 1.31 1.13 19.4 45.20 0.058 100.0 99.80
3 1.13 1.02 17.0 35.59 0.060 100.0 99.85
4 1.02 0.94 15.7 28.45 0.063 100.0 99.88
5 0.94 0.88 14.6 24.98 0.067 100.0 99.90
6 0.88 0.84 13.5 18.75 0.080 100.0 99.91
7 0.84 0.80 12.7 17.57 0.082 100.0 99.92
8 0.80 0.77 6.5 15.66 0.081 100.0 99.93
9 0.76 0.73 2.7 8.04 0.082 74.8 96.53

loop_
_geom_angle_atom_site_label_1
_geom_angle_site_symmetry_1
_geom_angle_atom_site_label_2
_geom_angle_atom_site_label_3
_geom_angle_site_symmetry_3
_geom_angle
_geom_angle_publ_flag
Na5 8_545 Sn1 Na5 7_556 179.997 yes
Na5 8_545 Sn1 O4 7_556 135.08(10) yes
Na5 7_556 Sn1 O4 7_556 44.92(10) yes
Na5 8_545 Sn1 O4 8_545 44.92(10) yes
Na5 7_556 Sn1 O4 8_545 135.08(10) yes
O4 7_556 Sn1 O4 8_545 179.994 yes
Na5 8_545 Sn1 O8 2_656 135.99(10) yes
Na5 7_556 Sn1 O8 2_656 44.01(10) yes
O4 7_556 Sn1 O8 2_656 88.16(13) yes
O4 8_545 Sn1 O8 2_656 91.84(13) yes
Na5 8_545 Sn1 O2 2_656 96.36(11) yes
Na5 7_556 Sn1 O2 2_656 83.64(11) yes
O4 7_556 Sn1 O2 2_656 90.76(15) yes
O4 8_545 Sn1 O2 2_656 89.24(15) yes
O8 2_656 Sn1 O2 2_656 89.54(13) yes
Na5 8_545 Sn1 Si7 2_656 115.17(4) yes
Na5 7_556 Sn1 Si7 2_656 64.83(4) yes
O4 7_556 Sn1 Si7 2_656 109.73(10) yes
O4 8_545 Sn1 Si7 2_656 70.27(10) yes
O8 2_656 Sn1 Si7 2_656 22.76(9) yes
Na5 8_545 Sn1 Si3 8_545 62.94(4) yes
Na5 7_556 Sn1 Si3 8_545 117.06(4) yes
O4 7_556 Sn1 Si3 8_545 160.64(9) yes
O4 8_545 Sn1 Si3 8_545 19.36(9) yes
O8 2_656 Sn1 Si3 8_545 73.17(9) yes
Na5 8_545 Sn1 Si3 7_556 117.06(4) yes
Na5 7_556 Sn1 Si3 7_556 62.94(4) yes
O4 7_556 Sn1 Si3 7_556 19.36(9) yes
O4 8_545 Sn1 Si3 7_556 160.64(9) yes
O8 2_656 Sn1 Si3 7_556 106.83(9) yes
Na5 8_545 Sn1 Si3 2_656 110.52(5) yes
Na5 7_556 Sn1 Si3 2_656 69.48(5) yes
O4 7_556 Sn1 Si3 2_656 75.29(11) yes
O4 8_545 Sn1 Si3 2_656 104.71(11) yes
O8 2_656 Sn1 Si3 2_656 84.54(10) yes
Na5 8_545 Sn1 Na5 1_545 66.56(3) yes
Na5 7_556 Sn1 Na5 1_545 113.44(3) yes
O4 7_556 Sn1 Na5 1_545 124.10(11) yes
O4 8_545 Sn1 Na5 1_545 55.90(11) yes
O8 2_656 Sn1 Na5 1_545 98.81(10) yes
Na5 8_545 Sn1 Na5 2_666 113.44(3) yes
Na5 7_556 Sn1 Na5 2_666 66.56(3) yes
O4 7_556 Sn1 Na5 2_666 55.90(11) yes
O4 8_545 Sn1 Na5 2_666 124.10(11) yes
O8 2_656 Sn1 Na5 2_666 81.19(10) yes
Na5 8_545 Sn1 O2 . 83.64(11) yes
Na5 7_556 Sn1 O2 . 96.36(11) yes
O4 7_556 Sn1 O2 . 89.24(15) yes
O4 8_545 Sn1 O2 . 90.76(15) yes
O8 2_656 Sn1 O2 . 90.46(13) yes
Na5 8_545 Sn1 Si3 . 69.48(5) yes
Na5 7_556 Sn1 Si3 . 110.52(5) yes
O4 7_556 Sn1 Si3 . 104.71(11) yes
O4 8_545 Sn1 Si3 . 75.29(11) yes
O8 2_656 Sn1 Si3 . 95.46(10) yes
Na5 8_545 Sn1 Si7 . 64.83(4) yes
Na5 7_556 Sn1 Si7 . 115.17(4) yes
O4 7_556 Sn1 Si7 . 70.27(10) yes
O4 8_545 Sn1 Si7 . 109.73(10) yes
O8 2_656 Sn1 Si7 . 157.24(9) yes
Na5 8_545 Sn1 O8 . 44.01(10) yes
Na5 7_556 Sn1 O8 . 135.99(10) yes
O4 7_556 Sn1 O8 . 91.84(13) yes
O4 8_545 Sn1 O8 . 88.16(13) yes
O8 2_656 Sn1 O8 . 179.994 yes
O2 2_656 Sn1 Si7 2_656 82.33(10) yes
O2 2_656 Sn1 Si3 8_545 94.06(11) yes
Si7 2_656 Sn1 Si3 8_545 52.64(3) yes
O2 2_656 Sn1 Si3 7_556 85.94(11) yes
Si7 2_656 Sn1 Si3 7_556 127.36(3) yes
Si3 8_545 Sn1 Si3 7_556 179.997 yes
O2 2_656 Sn1 Si3 2_656 16.15(11) yes
Si7 2_656 Sn1 Si3 2_656 83.55(3) yes
Si3 8_545 Sn1 Si3 2_656 107.133(19) yes
Si3 7_556 Sn1 Si3 2_656 72.867(19) yes
O2 2_656 Sn1 Na5 1_545 34.60(11) yes
Si7 2_656 Sn1 Na5 1_545 80.68(4) yes
Si3 8_545 Sn1 Na5 1_545 65.46(4) yes
Si3 7_556 Sn1 Na5 1_545 114.54(4) yes
Si3 2_656 Sn1 Na5 1_545 50.74(4) yes
O2 2_656 Sn1 Na5 2_666 145.40(11) yes
Si7 2_656 Sn1 Na5 2_666 99.32(4) yes
Si3 8_545 Sn1 Na5 2_666 114.54(4) yes
Si3 7_556 Sn1 Na5 2_666 65.46(4) yes
Si3 2_656 Sn1 Na5 2_666 129.26(4) yes
O2 2_656 Sn1 O2 . 179.994 yes
Si7 2_656 Sn1 O2 . 97.67(10) yes
Si3 8_545 Sn1 O2 . 85.94(11) yes
Si3 7_556 Sn1 O2 . 94.06(11) yes
Si3 2_656 Sn1 O2 . 163.85(11) yes
O2 2_656 Sn1 Si3 . 163.85(11) yes
Si7 2_656 Sn1 Si3 . 96.45(3) yes
Si3 8_545 Sn1 Si3 . 72.867(19) yes
Si3 7_556 Sn1 Si3 . 107.133(19) yes
Si3 2_656 Sn1 Si3 . 179.997 yes
O2 2_656 Sn1 Si7 . 97.67(10) yes
Si7 2_656 Sn1 Si7 . 179.996 yes
Si3 8_545 Sn1 Si7 . 127.36(3) yes
Si3 7_556 Sn1 Si7 . 52.64(3) yes
Si3 2_656 Sn1 Si7 . 96.45(3) yes
O2 2_656 Sn1 O8 . 90.46(13) yes
Si7 2_656 Sn1 O8 . 157.24(9) yes
Si3 8_545 Sn1 O8 . 106.83(9) yes
Si3 7_556 Sn1 O8 . 73.17(9) yes
Si3 2_656 Sn1 O8 . 95.46(10) yes
Na5 1_545 Sn1 Na5 2_666 179.997 yes
Na5 1_545 Sn1 O2 . 145.40(11) yes
Na5 2_666 Sn1 O2 . 34.60(11) yes
Na5 1_545 Sn1 Si3 . 129.26(4) yes
Na5 2_666 Sn1 Si3 . 50.74(4) yes
O2 . Sn1 Si3 . 16.15(11) yes
Na5 1_545 Sn1 Si7 . 99.32(4) yes
Na5 2_666 Sn1 Si7 . 80.68(4) yes
O2 . Sn1 Si7 . 82.33(10) yes
Si3 . Sn1 Si7 . 83.55(3) yes
Na5 1_545 Sn1 O8 . 81.19(10) yes
Na5 2_666 Sn1 O8 . 98.81(10) yes
O2 . Sn1 O8 . 89.54(13) yes
Si3 . Sn1 O8 . 84.54(10) yes
Si7 . Sn1 O8 . 22.76(9) yes
Na5 2_666 O2 Sn1 . 116.63(18) yes
Na5 2_666 O2 Si3 . 99.80(18) yes
Sn1 . O2 Si3 . 143.6(2) yes
Si7 7_456 Si3 O9 7_456 25.28(12) yes
Si7 7_456 Si3 O6 2_666 124.76(13) yes
O9 7_456 Si3 O6 2_666 106.27(17) yes
Si7 7_456 Si3 O2 . 117.55(14) yes
O9 7_456 Si3 O2 . 111.15(19) yes
O6 2_666 Si3 O2 . 101.32(18) yes
Si7 7_456 Si3 Si7 2_666 111.49(5) yes
O9 7_456 Si3 Si7 2_666 98.21(13) yes
O6 2_666 Si3 Si7 2_666 17.97(11) yes
O2 . Si3 Si7 2_666 119.28(14) yes
Si7 7_456 Si3 Sn1 8_555 61.54(3) yes
O9 7_456 Si3 Sn1 8_555 84.30(12) yes
O6 2_666 Si3 Sn1 8_555 116.62(12) yes
O2 . Si3 Sn1 8_555 133.34(14) yes
Si7 2_666 Si3 Sn1 8_555 100.33(4) yes
Si7 7_456 Si3 Sn1 . 102.72(4) yes
O9 7_456 Si3 Sn1 . 104.08(13) yes
O6 2_666 Si3 Sn1 . 121.51(12) yes
O2 . Si3 Sn1 . 20.30(13) yes
Si7 2_666 Si3 Sn1 . 139.43(4) yes
Si7 7_456 Si3 O4 . 84.37(14) yes
O9 7_456 Si3 O4 . 108.55(18) yes
O6 2_666 Si3 O4 . 113.89(19) yes
O2 . Si3 O4 . 115.23(19) yes
Si7 2_666 Si3 O4 . 102.71(15) yes
Sn1 8_555 Si3 Sn1 . 115.12(3) yes
Sn1 8_555 Si3 O4 . 25.14(12) yes
Sn1 . Si3 O4 . 101.70(14) yes
Sn1 7_456 O4 Si3 . 135.5(2) yes
Sn1 7_456 O4 Na5 . 97.34(15) yes
Si3 . O4 Na5 . 122.8(2) yes
O8 8_555 Na5 O2 2_666 145.77(17) yes
O8 8_555 Na5 O4 . 74.23(13) yes
O2 2_666 Na5 O4 . 104.43(14) yes
O8 8_555 Na5 Sn1 8_555 37.09(8) yes
O2 2_666 Na5 Sn1 8_555 128.65(12) yes
O4 . Na5 Sn1 8_555 37.74(9) yes
O8 8_555 Na5 O11 8_545 65.14(13) yes
O2 2_666 Na5 O11 8_545 148.95(15) yes
O4 . Na5 O11 8_545 84.70(14) yes
Sn1 8_555 Na5 O11 8_545 76.07(10) yes
O8 8_555 Na5 Sn1 1_565 117.06(12) yes
O2 2_666 Na5 Sn1 1_565 28.78(9) yes
O4 . Na5 Sn1 1_565 101.63(11) yes
Sn1 8_555 Na5 Sn1 1_565 109.38(6) yes
O11 8_545 Na5 Sn1 1_565 173.63(11) yes
O8 8_555 Na5 O6 . 150.44(16) yes
O2 2_666 Na5 O6 . 63.10(12) yes
O4 . Na5 O6 . 94.88(14) yes
Sn1 8_555 Na5 O6 . 129.93(11) yes
O11 8_545 Na5 O6 . 86.86(14) yes
O8 8_555 Na5 O11 . 87.65(15) yes
O2 2_666 Na5 O11 . 81.67(14) yes
O4 . Na5 O11 . 155.98(17) yes
Sn1 8_555 Na5 O11 . 121.04(13) yes
O11 8_545 Na5 O11 . 102.12(15) yes
Sn1 1_565 Na5 O6 . 91.82(10) yes
Sn1 1_565 Na5 O11 . 72.39(11) yes
O6 . Na5 O11 . 108.37(15) yes
Na5 . O6 Si3 2_666 95.62(16) yes
Na5 . O6 Si7 . 120.53(17) yes
Si3 2_666 O6 Si7 . 143.8(2) yes
Si3 7_556 Si7 O6 . 99.94(13) yes
Si3 7_556 Si7 Sn1 . 65.81(3) yes
O6 . Si7 Sn1 . 102.55(12) yes
Si3 7_556 Si7 Si3 2_666 83.84(4) yes
O6 . Si7 Si3 2_666 18.21(11) yes
Sn1 . Si7 Si3 2_666 103.59(4) yes
Si3 7_556 Si7 O8 . 92.12(12) yes
O6 . Si7 O8 . 112.22(17) yes
Sn1 . Si7 O8 . 29.44(11) yes
Si3 2_666 Si7 O8 . 121.56(13) yes
Si3 7_556 Si7 O9 . 25.51(11) yes
O6 . Si7 O9 . 106.93(18) yes
Sn1 . Si7 O9 . 88.69(12) yes
Si3 2_666 Si7 O9 . 88.74(13) yes
O8 . Si7 O9 . 110.81(18) yes
Si3 7_556 Si7 O10 . 133.27(11) yes
O6 . Si7 O10 . 109.5(2) yes
Sn1 . Si7 O10 . 136.20(17) yes
Si3 2_666 Si7 O10 . 116.2(2) yes
O8 . Si7 O10 . 108.43(18) yes
O9 . Si7 O10 . 108.95(14) yes
Na5 8_545 O8 Sn1 . 98.90(14) yes
Na5 8_545 O8 Si7 . 126.60(19) yes
Sn1 . O8 Si7 . 127.80(18) yes
Si3 7_556 O9 Si7 . 129.2(2) yes
Si7 . O10 Si7 4_656 175.4(4) yes
Na5 . O11 Na5 8_555 102.50(17) yes
Na5 . O11 H112 . 111.0 no
Na5 8_555 O11 H112 . 111.2 no
Na5 . O11 H111 . 111.3 no
Na5 8_555 O11 H111 . 111.3 no
H112 . O11 H111 . 109.5 no

loop_
_geom_bond_atom_site_label_1
_geom_bond_atom_site_label_2
_geom_bond_site_symmetry_2
_geom_bond_distance
_geom_bond_publ_flag
Sn1 Na5 8_545 3.342(2) yes
Sn1 Na5 7_556 3.342(2) yes
Sn1 O4 7_556 2.063(4) yes
Sn1 O4 8_545 2.063(4) yes
Sn1 O8 2_656 2.040(3) yes
Sn1 O2 2_656 2.000(3) yes
Sn1 Si7 2_656 3.2794(11) yes
Sn1 Si3 8_545 3.4026(12) yes
Sn1 Si3 7_556 3.4026(12) yes
Sn1 Si3 2_656 3.4247(12) yes
Sn1 Na5 1_545 3.714(2) yes
Sn1 Na5 2_666 3.714(2) yes
Sn1 O2 . 2.000(3) yes
Sn1 Si3 . 3.4247(12) yes
Sn1 Si7 . 3.2794(11) yes
Sn1 O8 . 2.040(3) yes
O2 Na5 2_666 2.359(4) yes
O2 Si3 . 1.603(4) yes
Si3 Si7 7_456 2.9648(16) yes
Si3 O9 7_456 1.648(3) yes
Si3 O6 2_666 1.642(3) yes
Si3 Si7 2_666 3.1024(17) yes
Si3 O4 . 1.609(4) yes
O4 Na5 . 2.379(4) yes
Na5 O8 8_555 2.351(4) yes
Na5 O11 8_545 2.657(5) yes
Na5 O6 . 2.437(4) yes
Na5 O11 . 2.317(4) yes
O6 Si7 . 1.621(3) yes
Si7 O8 . 1.605(3) yes
Si7 O9 . 1.634(4) yes
Si7 O10 . 1.6094(12) yes
O11 H112 . 0.850 no
O11 H111 . 0.850 no

loop_
_geom_hbond_atom_site_label_D
_geom_hbond_atom_site_label_H
_geom_hbond_atom_site_label_A
_geom_hbond_site_symmetry_A
_geom_hbond_angle_DHA
_geom_hbond_distance_DH
_geom_hbond_distance_HA
_geom_hbond_distance_DA
_geom_hbond_publ_flag
O11 H111 O9 6_456 147.14(15) 0.850 2.079 2.831 yes
O11 H111 O10 6_456 132.55(10) 0.850 2.321 2.963 yes
